data_4135516
loop_
_publ_author_name
'Li, Jun'
'Daniliuc, Constantin G.'
'Kartha, Kalathil K.'
'Fern\'andez, Gustavo'
'Kehr, Gerald'
'Erker, Gerhard'

_publ_section_title
;
 Introducing the Dihydro-1,3-azaboroles: Convenient Entry by a
 Three-Component Reaction, Synthetic and Photophysical Application
;
_journal_name_full 'Journal of the American Chemical Society'
_journal_paper_doi 10.1021/jacs.0c12236
_journal_year 2021
_chemical_formula_sum 'C27.5 H20.5 B F9 N'
_chemical_formula_weight 546.76
_space_group_crystal_system triclinic
_space_group_IT_number 2
_space_group_name_Hall '-P 1'
_space_group_name_H-M_alt 'P -1'
_atom_sites_solution_hydrogens geom
_audit_creation_method 'APEX3 v2016.1-0'
_cell_angle_alpha 110.309(2)
_cell_angle_beta 97.196(2)
_cell_angle_gamma 100.853(2)
_cell_formula_units_Z 4
_cell_length_a 11.7841(3)
_cell_length_b 14.7106(5)
_cell_length_c 15.8655(5)
_cell_measurement_reflns_used 3127
_cell_measurement_temperature 100.(2)
_cell_measurement_theta_max 66.5522
_cell_measurement_theta_min 3.3077
_cell_volume 2478.35(14)
_computing_cell_refinement 'SAINT V8.37A (Bruker AXS Inc., 2015)'
_computing_data_collection 'APEX3 v2016.1-0 (Bruker AXS Inc., 2016)'
_computing_data_reduction 'SAINT V8.37A (Bruker AXS Inc., 2015)'
_computing_molecular_graphics 'APEX3 v2016.1-0 (Bruker AXS Inc., 2016)'
_computing_publication_material 'APEX3 v2016.1-0 (Bruker AXS Inc., 2016)'
_computing_structure_refinement 'SHELXL-2014/7 (Sheldrick, 2014)'
_computing_structure_solution 'SHELXL-2014/7 (Sheldrick, 2014)'
_diffrn_ambient_temperature 100.(2)
_diffrn_detector_area_resol_mean 8.3333
_diffrn_measured_fraction_theta_full 0.992
_diffrn_measured_fraction_theta_max 0.992
_diffrn_measurement_device_type 'Kappa CCD APEXII'
_diffrn_measurement_method 'phi / omega scans'
_diffrn_radiation_monochromator graphite
_diffrn_radiation_type CuK\a
_diffrn_radiation_wavelength 1.54178
_diffrn_reflns_av_R_equivalents 0.0886
_diffrn_reflns_av_unetI/netI 0.0700
_diffrn_reflns_limit_h_max 14
_diffrn_reflns_limit_h_min -14
_diffrn_reflns_limit_k_max 17
_diffrn_reflns_limit_k_min -17
_diffrn_reflns_limit_l_max 18
_diffrn_reflns_limit_l_min -18
_diffrn_reflns_number 37024
_diffrn_reflns_theta_full 66.67
_diffrn_reflns_theta_max 66.67
_diffrn_reflns_theta_min 3.90
_diffrn_source 'fine-focus sealed tube'
_diffrn_source_type 'fine-focus sealed tube'
_exptl_absorpt_coefficient_mu 1.159
_exptl_absorpt_correction_T_max 0.89
_exptl_absorpt_correction_T_min 0.76
_exptl_absorpt_correction_type multi-scan
_exptl_absorpt_process_details
;
Bruker AXS (2014). SADABS, Version 2014/5, Bruker AXS Inc., Madison, Wisconsin,
USA.
;
_exptl_crystal_colour colourless
_exptl_crystal_density_diffrn 1.465
_exptl_crystal_density_method 'not measured'
_exptl_crystal_description prism
_exptl_crystal_F_000 1114
_exptl_crystal_size_max 0.160
_exptl_crystal_size_mid 0.100
_exptl_crystal_size_min 0.100
_refine_diff_density_max 0.371
_refine_diff_density_min -0.282
_refine_ls_extinction_method none
_refine_ls_goodness_of_fit_ref 1.013
_refine_ls_hydrogen_treatment constr
_refine_ls_matrix_type full
_refine_ls_number_parameters 782
_refine_ls_number_reflns 8689
_refine_ls_number_restraints 237
_refine_ls_restrained_S_all 1.072
_refine_ls_R_factor_all 0.0890
_refine_ls_R_factor_gt 0.0548
_refine_ls_shift/su_max 0.000
_refine_ls_shift/su_mean 0.000
_refine_ls_structure_factor_coef Fsqd
_refine_ls_weighting_details 'w=1/[\s^2^(Fo^2^)+(0.0764P)^2^] where P=(Fo^2^+2Fc^2^)/3'
_refine_ls_weighting_scheme calc
_refine_ls_wR_factor_gt 0.1334
_refine_ls_wR_factor_ref 0.1544
_reflns_number_gt 5636
_reflns_number_total 8689
_reflns_threshold_expression 'I > 2\s(I)'
_cod_data_source_file ja0c12236_si_004.cif
_cod_data_source_block erk9760
_cod_original_formula_sum 'C27.50 H20.50 B F9 N'
_cod_database_code 4135516

loop_
_space_group_symop_operation_xyz
'x, y, z'
'-x, -y, -z'

loop_
_atom_site_type_symbol
_atom_site_label
_atom_site_fract_x
_atom_site_fract_y
_atom_site_fract_z
_atom_site_U_iso_or_equiv
_atom_site_adp_type
_atom_site_calc_flag
_atom_site_refinement_flags_adp
_atom_site_refinement_flags_occupancy
_atom_site_refinement_flags_posn
_atom_site_occupancy
_atom_site_disorder_assembly
_atom_site_disorder_group
B B1A 0.6715(3) 0.7957(3) 0.0674(2) 0.0316(7) Uani d . . . 1.0 . .
N N1A 0.7171(2) 0.63858(18) 0.00126(16) 0.0285(5) Uani d . . . 1.0 . .
C C1A 0.7328(2) 0.6665(2) 0.09426(19) 0.0256(6) Uani d . . . 1.0 . .
C C2A 0.7077(2) 0.7573(2) 0.1383(2) 0.0293(6) Uani d . . . 1.0 . .
H H2A 0.7128 0.7892 0.2025 0.035 Uiso calc U . R 1.0 . .
C C3A 0.6805(3) 0.7162(2) -0.0267(2) 0.0320(7) Uani d . . . 1.0 . .
H H3A1 0.6034 0.6889 -0.0704 0.038 Uiso calc U . R 1.0 . .
H H3A2 0.7402 0.7454 -0.055 0.038 Uiso calc U . R 1.0 . .
C C11A 0.7700(2) 0.6006(2) 0.13926(19) 0.0259(6) Uani d . . . 1.0 . .
C C12A 0.8447(2) 0.6446(2) 0.2261(2) 0.0309(7) Uani d . . . 1.0 . .
H H12A 0.8737 0.7153 0.2537 0.037 Uiso calc U . R 1.0 . .
C C13A 0.8767(2) 0.5858(2) 0.2720(2) 0.0312(7) Uani d . . . 1.0 . .
H H13A 0.9276 0.6163 0.3309 0.037 Uiso calc U . R 1.0 . .
C C14A 0.8352(2) 0.4832(2) 0.2327(2) 0.0306(7) Uani d . . . 1.0 . .
H H14A 0.8575 0.4429 0.2643 0.037 Uiso calc U . R 1.0 . .
C C15A 0.7602(2) 0.4387(2) 0.1464(2) 0.0301(6) Uani d . . . 1.0 . .
H H15A 0.7308 0.3681 0.1193 0.036 Uiso calc U . R 1.0 . .
C C16A 0.7288(2) 0.4969(2) 0.10015(19) 0.0270(6) Uani d . . . 1.0 . .
H H16A 0.6785 0.4659 0.041 0.032 Uiso calc U . R 1.0 . .
C C21A 0.7635(2) 0.5627(2) -0.05882(19) 0.0264(6) Uani d . . . 1.0 . .
C C22A 0.6860(2) 0.4759(2) -0.12278(19) 0.0263(6) Uani d . . . 1.0 . .
C C23A 0.7329(2) 0.4018(2) -0.17755(19) 0.0290(6) Uani d . . . 1.0 . .
H H23A 0.6816 0.3416 -0.2218 0.035 Uiso calc U . R 1.0 . .
C C24A 0.8547(2) 0.4156(2) -0.1676(2) 0.0308(7) Uani d . . . 1.0 . .
H H24A 0.8861 0.3638 -0.2037 0.037 Uiso calc U . R 1.0 . .
C C25A 0.9301(2) 0.5036(2) -0.1060(2) 0.0304(7) Uani d . . . 1.0 . .
H H25A 1.0129 0.5126 -0.1014 0.036 Uiso calc U . R 1.0 . .
C C26A 0.8865(2) 0.5799(2) -0.05024(19) 0.0272(6) Uani d . . . 1.0 . .
C C27A 0.5541(2) 0.4601(2) -0.1323(2) 0.0329(7) Uani d . . . 1.0 . .
H H27A 0.5346 0.478 -0.0713 0.049 Uiso calc U . R 1.0 . .
H H27B 0.5153 0.3896 -0.1695 0.049 Uiso calc U . R 1.0 . .
H H27C 0.5267 0.5023 -0.1624 0.049 Uiso calc U . R 1.0 . .
C C28A 0.9698(3) 0.6767(2) 0.0158(2) 0.0355(7) Uani d . . . 1.0 . .
H H28A 1.0495 0.6791 0.0034 0.053 Uiso calc U . R 1.0 . .
H H28B 0.9708 0.681 0.0789 0.053 Uiso calc U . R 1.0 . .
H H28C 0.9433 0.7331 0.0079 0.053 Uiso calc U . R 1.0 . .
C C31A 0.6292(3) 0.8960(2) 0.0846(2) 0.0315(7) Uani d . . . 1.0 . .
C C32A 0.5171(3) 0.9031(2) 0.1034(2) 0.0313(7) Uani d . . . 1.0 . .
C C33A 0.4834(3) 0.9931(2) 0.1326(2) 0.0352(7) Uani d . . . 1.0 . .
H H33A 0.4072 0.9946 0.146 0.042 Uiso calc U . R 1.0 . .
C C34A 0.5619(3) 1.0799(2) 0.1418(2) 0.0380(8) Uani d . . . 1.0 . .
C C35A 0.6710(3) 1.0764(2) 0.1188(2) 0.0398(8) Uani d . . . 1.0 . .
H H35A 0.7236 1.1358 0.1224 0.048 Uiso calc U . R 1.0 . .
C C36A 0.7039(3) 0.9864(2) 0.0906(2) 0.0351(7) Uani d . . . 1.0 . .
C C37A 0.4275(3) 0.8123(2) 0.0977(2) 0.0356(7) Uani d . . . 1.0 . .
F F1A 0.43942(15) 0.72667(13) 0.03789(12) 0.0397(4) Uani d U . . 1.0 . .
F F2A 0.4336(2) 0.80217(15) 0.17883(14) 0.0584(6) Uani d U . . 1.0 . .
F F3A 0.31675(16) 0.81672(16) 0.07128(18) 0.0634(6) Uani d U . . 1.0 . .
C C38A 0.5333(3) 1.1788(3) 0.1807(3) 0.0499(9) Uani d U . D 1.0 . .
F F4A 0.5643(14) 1.2208(6) 0.2691(4) 0.076(3) Uani d U P D 0.59(2) A 1
F F5A 0.4104(6) 1.1660(6) 0.1624(9) 0.062(2) Uani d U P D 0.59(2) A 1
F F6A 0.5727(13) 1.2403(14) 0.1417(11) 0.046(3) Uani d U P D 0.59(2) A 1
F F4C 0.6255(17) 1.2406(9) 0.2592(9) 0.083(4) Uani d U P D 0.41(2) A 2
F F5C 0.4375(15) 1.1816(9) 0.2091(15) 0.082(4) Uani d U P D 0.41(2) A 2
F F6C 0.549(2) 1.233(2) 0.1284(15) 0.040(3) Uani d U P D 0.41(2) A 2
C C39A 0.8231(3) 0.9870(3) 0.0660(3) 0.0473(9) Uani d . . D 1.0 . .
F F7A 0.8926(4) 1.0772(3) 0.0896(6) 0.0843(17) Uani d U P D 0.864(14) B 1
F F8A 0.8105(3) 0.9416(5) -0.0269(2) 0.0659(14) Uani d U P D 0.864(14) B 1
F F9A 0.8820(5) 0.9356(4) 0.1011(4) 0.0561(13) Uani d U P D 0.864(14) B 1
F F7C 0.895(2) 1.0719(16) 0.1353(18) 0.068(7) Uani d U P D 0.136(14) B 2
F F8C 0.8320(17) 1.005(3) -0.0079(16) 0.058(7) Uani d U P D 0.136(14) B 2
F F9C 0.873(3) 0.9161(16) 0.071(2) 0.037(6) Uani d U P D 0.136(14) B 2
B B1B 0.5102(3) 0.7011(3) 0.4375(2) 0.0314(7) Uani d . . . 1.0 . .
N N1B 0.6440(2) 0.85187(18) 0.44798(16) 0.0296(5) Uani d . . . 1.0 . .
C C1B 0.6439(2) 0.8505(2) 0.53374(19) 0.0267(6) Uani d . . . 1.0 . .
C C2B 0.5682(2) 0.7670(2) 0.5344(2) 0.0292(6) Uani d . . . 1.0 . .
H H2B 0.5552 0.7538 0.5874 0.035 Uiso calc U . R 1.0 . .
C C3B 0.5660(3) 0.7582(2) 0.3784(2) 0.0327(7) Uani d . . . 1.0 . .
H H3B1 0.6115 0.7187 0.3382 0.039 Uiso calc U . R 1.0 . .
H H3B2 0.5039 0.7722 0.34 0.039 Uiso calc U . R 1.0 . .
C C11B 0.7182(2) 0.9344(2) 0.61683(19) 0.0275(6) Uani d . . . 1.0 . .
C C12B 0.7651(3) 0.9123(2) 0.6905(2) 0.0340(7) Uani d . . . 1.0 . .
H H12B 0.751 0.8447 0.6857 0.041 Uiso calc U . R 1.0 . .
C C13B 0.8325(3) 0.9885(3) 0.7707(2) 0.0379(7) Uani d . . . 1.0 . .
H H13B 0.8657 0.9728 0.8201 0.046 Uiso calc U . R 1.0 . .
C C14B 0.8515(3) 1.0876(3) 0.7790(2) 0.0388(8) Uani d . . . 1.0 . .
H H14B 0.8967 1.1398 0.8342 0.047 Uiso calc U . R 1.0 . .
C C15B 0.8040(3) 1.1097(2) 0.7064(2) 0.0371(7) Uani d . . . 1.0 . .
H H15B 0.8164 1.1775 0.712 0.044 Uiso calc U . R 1.0 . .
C C16B 0.7385(2) 1.0337(2) 0.6253(2) 0.0304(6) Uani d . . . 1.0 . .
H H16B 0.7074 1.0496 0.5754 0.036 Uiso calc U . R 1.0 . .
C C21B 0.7301(2) 0.9118(2) 0.41920(19) 0.0296(6) Uani d . . . 1.0 . .
C C22B 0.8430(3) 0.8942(2) 0.4205(2) 0.0356(7) Uani d . . . 1.0 . .
C C23B 0.9207(3) 0.9470(3) 0.3839(2) 0.0441(9) Uani d . . . 1.0 . .
H H23B 0.9978 0.9367 0.3835 0.053 Uiso calc U . R 1.0 . .
C C24B 0.8877(3) 1.0138(3) 0.3483(2) 0.0466(9) Uani d . . . 1.0 . .
H H24B 0.9418 1.0487 0.3236 0.056 Uiso calc U . R 1.0 . .
C C25B 0.7758(3) 1.0300(3) 0.3486(2) 0.0407(8) Uani d . . . 1.0 . .
H H25B 0.7537 1.0763 0.3244 0.049 Uiso calc U . R 1.0 . .
C C26B 0.6952(3) 0.9788(2) 0.3840(2) 0.0330(7) Uani d . . . 1.0 . .
C C27B 0.8785(3) 0.8210(3) 0.4579(2) 0.0420(8) Uani d . . . 1.0 . .
H H27D 0.8827 0.8461 0.5244 0.063 Uiso calc U . R 1.0 . .
H H27E 0.956 0.8124 0.4455 0.063 Uiso calc U . R 1.0 . .
H H27F 0.82 0.7564 0.4285 0.063 Uiso calc U . R 1.0 . .
C C28B 0.5740(3) 0.9979(2) 0.3838(2) 0.0384(7) Uani d . . . 1.0 . .
H H28D 0.5152 0.939 0.3389 0.058 Uiso calc U . R 1.0 . .
H H28E 0.5715 1.0559 0.3672 0.058 Uiso calc U . R 1.0 . .
H H28F 0.5563 1.0113 0.445 0.058 Uiso calc U . R 1.0 . .
C C31B 0.4102(2) 0.6004(2) 0.3964(2) 0.0290(6) Uani d . . . 1.0 . .
C C32B 0.2894(2) 0.6009(2) 0.3913(2) 0.0275(6) Uani d . . . 1.0 . .
C C33B 0.1988(2) 0.5142(2) 0.3489(2) 0.0295(6) Uani d . . . 1.0 . .
H H33B 0.1189 0.5177 0.3463 0.035 Uiso calc U . R 1.0 . .
C C34B 0.2254(2) 0.4225(2) 0.3103(2) 0.0292(6) Uani d . . . 1.0 . .
C C35B 0.3420(3) 0.4181(2) 0.3164(2) 0.0320(7) Uani d . . . 1.0 . .
H H35B 0.3608 0.3554 0.2913 0.038 Uiso calc U . R 1.0 . .
C C36B 0.4314(2) 0.5048(2) 0.3589(2) 0.0304(6) Uani d . . . 1.0 . .
C C37B 0.2583(2) 0.6988(2) 0.4330(2) 0.0320(7) Uani d . . . 1.0 . .
F F1B 0.31760(15) 0.77102(13) 0.40946(13) 0.0395(4) Uani d . . . 1.0 . .
F F2B 0.28255(15) 0.73426(13) 0.52545(12) 0.0395(4) Uani d . . . 1.0 . .
F F3B 0.14329(14) 0.69283(13) 0.40712(13) 0.0404(4) Uani d . . . 1.0 . .
C C38B 0.1292(3) 0.3284(2) 0.2641(2) 0.0358(7) Uani d . . . 1.0 . .
F F4B 0.02527(15) 0.34339(14) 0.23729(15) 0.0483(5) Uani d . . . 1.0 . .
F F5B 0.11139(16) 0.27715(14) 0.31891(14) 0.0467(5) Uani d . . . 1.0 . .
F F6B 0.15585(17) 0.26408(15) 0.18992(14) 0.0560(6) Uani d . . . 1.0 . .
C C39B 0.5557(3) 0.4926(2) 0.3656(2) 0.0398(8) Uani d . . D 1.0 . .
F F7B 0.5773(3) 0.4398(4) 0.4154(3) 0.0710(18) Uani d U P D 0.686(8) C 1
F F8B 0.5696(3) 0.4310(3) 0.2812(2) 0.0509(11) Uani d U P D 0.686(8) C 1
F F9B 0.6388(4) 0.5720(3) 0.3880(5) 0.080(2) Uani d U P D 0.686(8) C 1
F F7D 0.6130(6) 0.5321(8) 0.4574(4) 0.059(3) Uani d U P D 0.314(8) C 2
F F8D 0.5709(8) 0.4068(6) 0.3311(11) 0.096(4) Uani d U P D 0.314(8) C 2
F F9D 0.6222(9) 0.5549(9) 0.3373(8) 0.065(3) Uani d U P D 0.314(8) C 2
C C41 0.0336(3) 0.6036(3) 0.5435(3) 0.0530(10) Uani d . . . 1.0 . .
H H41 0.0564 0.6745 0.5732 0.064 Uiso calc U . R 1.0 . .
C C42 0.1131(3) 0.5472(3) 0.5519(3) 0.0510(10) Uani d . . . 1.0 . .
H H42 0.1906 0.5797 0.5875 0.061 Uiso calc U . R 1.0 . .
C C43 0.0807(3) 0.4447(3) 0.5092(3) 0.0526(10) Uani d . . . 1.0 . .
H H43 0.1358 0.4067 0.5155 0.063 Uiso calc U . R 1.0 . .

loop_
_atom_site_aniso_label
_atom_site_aniso_U_11
_atom_site_aniso_U_22
_atom_site_aniso_U_33
_atom_site_aniso_U_12
_atom_site_aniso_U_13
_atom_site_aniso_U_23
B1A 0.0334(17) 0.028(2) 0.0346(19) 0.0101(14) 0.0076(14) 0.0114(16)
N1A 0.0340(13) 0.0247(14) 0.0257(13) 0.0131(10) 0.0029(10) 0.0066(11)
C1A 0.0250(13) 0.0247(16) 0.0243(15) 0.0054(11) 0.0043(11) 0.0065(12)
C2A 0.0336(15) 0.0247(16) 0.0270(15) 0.0091(12) 0.0067(12) 0.0054(13)
C3A 0.0372(16) 0.0333(18) 0.0320(16) 0.0173(13) 0.0087(13) 0.0152(14)
C11A 0.0250(13) 0.0268(17) 0.0276(15) 0.0090(11) 0.0079(11) 0.0103(13)
C12A 0.0295(15) 0.0272(17) 0.0288(16) 0.0067(12) 0.0031(12) 0.0031(13)
C13A 0.0261(14) 0.0373(19) 0.0282(15) 0.0094(12) 0.0014(12) 0.0110(14)
C14A 0.0292(14) 0.0370(19) 0.0317(16) 0.0134(13) 0.0096(12) 0.0164(14)
C15A 0.0276(14) 0.0317(17) 0.0314(16) 0.0068(12) 0.0072(12) 0.0125(14)
C16A 0.0233(13) 0.0318(17) 0.0251(15) 0.0083(12) 0.0044(11) 0.0093(13)
C21A 0.0299(14) 0.0280(16) 0.0232(14) 0.0118(12) 0.0058(11) 0.0095(13)
C22A 0.0256(14) 0.0292(17) 0.0236(14) 0.0080(12) 0.0027(11) 0.0097(13)
C23A 0.0317(15) 0.0274(17) 0.0235(15) 0.0036(12) 0.0043(12) 0.0068(13)
C24A 0.0329(15) 0.0284(17) 0.0317(16) 0.0113(12) 0.0102(12) 0.0092(14)
C25A 0.0250(14) 0.0329(18) 0.0342(16) 0.0074(12) 0.0079(12) 0.0133(14)
C26A 0.0276(14) 0.0265(16) 0.0247(15) 0.0061(12) 0.0037(11) 0.0073(13)
C27A 0.0253(14) 0.0395(19) 0.0316(16) 0.0067(12) 0.0031(12) 0.0124(14)
C28A 0.0335(16) 0.0293(18) 0.0380(17) 0.0040(13) 0.0044(13) 0.0090(15)
C31A 0.0394(16) 0.0290(17) 0.0261(15) 0.0128(13) 0.0057(12) 0.0084(13)
C32A 0.0377(16) 0.0303(18) 0.0284(16) 0.0118(13) 0.0098(12) 0.0115(14)
C33A 0.0447(17) 0.0363(19) 0.0321(17) 0.0188(14) 0.0135(14) 0.0156(15)
C34A 0.061(2) 0.0319(19) 0.0320(17) 0.0231(16) 0.0206(15) 0.0159(15)
C35A 0.053(2) 0.0295(19) 0.0380(18) 0.0094(15) 0.0121(15) 0.0139(15)
C36A 0.0424(17) 0.0332(19) 0.0329(17) 0.0122(14) 0.0102(13) 0.0141(15)
C37A 0.0409(17) 0.0310(18) 0.0364(18) 0.0141(14) 0.0133(14) 0.0102(15)
F1A 0.0416(10) 0.0305(10) 0.0395(10) 0.0082(8) 0.0075(8) 0.0047(8)
F2A 0.0882(15) 0.0405(13) 0.0367(11) -0.0058(10) 0.0215(10) 0.0112(10)
F3A 0.0320(10) 0.0497(14) 0.1049(19) 0.0149(9) 0.0153(11) 0.0221(13)
C38A 0.078(3) 0.037(2) 0.048(2) 0.0276(18) 0.0247(19) 0.0215(18)
F4A 0.153(8) 0.055(4) 0.039(3) 0.063(4) 0.040(4) 0.014(2)
F5A 0.073(3) 0.045(3) 0.100(6) 0.040(2) 0.058(3) 0.040(4)
F6A 0.054(6) 0.029(4) 0.063(6) 0.015(4) 0.018(4) 0.022(4)
F4C 0.130(9) 0.064(5) 0.040(5) 0.062(6) -0.015(5) -0.007(4)
F5C 0.125(8) 0.050(5) 0.104(9) 0.043(5) 0.091(7) 0.036(6)
F6C 0.047(6) 0.031(5) 0.047(5) 0.015(4) 0.003(4) 0.019(4)
C39A 0.049(2) 0.041(2) 0.056(2) 0.0106(17) 0.0179(17) 0.0219(19)
F7A 0.068(2) 0.0412(18) 0.149(5) 0.0064(14) 0.059(3) 0.033(2)
F8A 0.0662(19) 0.087(4) 0.0619(19) 0.029(2) 0.0373(15) 0.036(2)
F9A 0.0438(17) 0.066(3) 0.065(3) 0.020(2) 0.012(2) 0.028(2)
F7C 0.046(9) 0.052(10) 0.086(12) -0.009(7) 0.030(9) 0.010(9)
F8C 0.051(9) 0.078(14) 0.062(10) 0.012(8) 0.022(7) 0.045(9)
F9C 0.037(9) 0.009(8) 0.059(13) 0.010(6) 0.026(9) 0.000(7)
B1B 0.0275(16) 0.028(2) 0.0352(19) 0.0090(14) 0.0029(14) 0.0079(16)
N1B 0.0269(12) 0.0280(14) 0.0253(13) 0.0001(10) 0.0020(9) 0.0045(11)
C1B 0.0242(13) 0.0282(17) 0.0241(15) 0.0107(11) 0.0017(11) 0.0047(13)
C2B 0.0299(14) 0.0270(17) 0.0279(15) 0.0053(12) 0.0019(12) 0.0094(13)
C3B 0.0297(15) 0.0305(18) 0.0261(15) -0.0005(12) 0.0001(12) 0.0028(13)
C11B 0.0244(13) 0.0261(16) 0.0268(15) 0.0067(11) 0.0028(11) 0.0045(13)
C12B 0.0352(16) 0.0330(18) 0.0317(17) 0.0103(13) 0.0015(13) 0.0106(14)
C13B 0.0337(16) 0.044(2) 0.0291(17) 0.0075(14) 0.0005(13) 0.0081(15)
C14B 0.0356(16) 0.037(2) 0.0274(16) 0.0011(13) -0.0016(13) -0.0003(15)
C15B 0.0395(17) 0.0272(18) 0.0380(18) 0.0069(13) 0.0066(14) 0.0059(15)
C16B 0.0298(14) 0.0290(17) 0.0294(16) 0.0070(12) 0.0054(12) 0.0078(13)
C21B 0.0279(14) 0.0275(17) 0.0238(15) 0.0003(12) 0.0019(11) 0.0028(13)
C22B 0.0282(15) 0.0343(19) 0.0287(16) 0.0036(13) 0.0029(12) -0.0035(14)
C23B 0.0282(16) 0.051(2) 0.0366(18) 0.0011(14) 0.0096(13) -0.0001(17)
C24B 0.046(2) 0.047(2) 0.0340(18) -0.0072(16) 0.0129(15) 0.0088(17)
C25B 0.0477(19) 0.036(2) 0.0302(17) -0.0017(14) 0.0081(14) 0.0096(15)
C26B 0.0353(16) 0.0279(17) 0.0265(15) 0.0003(13) 0.0034(12) 0.0040(13)
C27B 0.0322(16) 0.041(2) 0.0399(19) 0.0113(14) 0.0043(13) 0.0006(16)
C28B 0.0392(17) 0.038(2) 0.0383(18) 0.0094(14) 0.0050(14) 0.0152(16)
C31B 0.0273(14) 0.0318(18) 0.0270(15) 0.0077(12) 0.0032(11) 0.0108(13)
C32B 0.0270(14) 0.0275(17) 0.0262(15) 0.0054(12) 0.0036(11) 0.0096(13)
C33B 0.0291(14) 0.0279(17) 0.0313(16) 0.0062(12) 0.0067(12) 0.0113(14)
C34B 0.0307(15) 0.0258(17) 0.0288(16) 0.0044(12) 0.0054(12) 0.0093(13)
C35B 0.0374(16) 0.0250(17) 0.0353(17) 0.0101(13) 0.0074(13) 0.0125(14)
C36B 0.0317(15) 0.0268(17) 0.0308(16) 0.0068(12) 0.0060(12) 0.0091(13)
C37B 0.0283(15) 0.0294(17) 0.0348(17) 0.0073(12) 0.0032(12) 0.0089(14)
F1B 0.0404(10) 0.0266(10) 0.0527(12) 0.0082(7) 0.0092(8) 0.0168(9)
F2B 0.0412(10) 0.0347(11) 0.0357(10) 0.0098(8) 0.0088(8) 0.0046(8)
F3B 0.0290(9) 0.0337(11) 0.0531(11) 0.0115(7) 0.0037(8) 0.0099(9)
C38B 0.0337(16) 0.0303(18) 0.0437(19) 0.0075(13) 0.0094(14) 0.0140(15)
F4B 0.0341(10) 0.0347(11) 0.0662(13) 0.0042(8) -0.0055(9) 0.0149(10)
F5B 0.0463(11) 0.0326(11) 0.0625(13) 0.0021(8) 0.0104(9) 0.0240(10)
F6B 0.0494(11) 0.0361(12) 0.0570(13) -0.0051(9) 0.0190(10) -0.0075(10)
C39B 0.0295(16) 0.041(2) 0.047(2) 0.0116(15) 0.0042(14) 0.0140(17)
F7B 0.049(2) 0.131(5) 0.082(3) 0.055(2) 0.028(2) 0.077(3)
F8B 0.0386(16) 0.066(2) 0.049(2) 0.0277(15) 0.0129(14) 0.0143(17)
F9B 0.0287(18) 0.034(2) 0.139(5) 0.0061(14) 0.001(3) -0.005(3)
F7D 0.038(4) 0.098(7) 0.044(4) 0.034(4) 0.003(3) 0.025(4)
F8D 0.063(5) 0.052(5) 0.144(9) 0.029(4) 0.000(6) 0.001(6)
F9D 0.033(4) 0.111(8) 0.082(6) 0.025(4) 0.027(4) 0.065(6)
C41 0.051(2) 0.067(3) 0.047(2) 0.0136(19) 0.0187(17) 0.027(2)
C42 0.0386(18) 0.078(3) 0.041(2) 0.0118(18) 0.0089(15) 0.030(2)
C43 0.045(2) 0.074(3) 0.053(2) 0.0214(19) 0.0172(17) 0.037(2)

loop_
_atom_type_symbol
_atom_type_description
_atom_type_scat_dispersion_real
_atom_type_scat_dispersion_imag
_atom_type_scat_source
C C 0.0181 0.0091 'International Tables Vol C Tables 4.2.6.8 and 6.1.1.4'
H H 0.0000 0.0000 'International Tables Vol C Tables 4.2.6.8 and 6.1.1.4'
B B 0.0090 0.0039 'International Tables Vol C Tables 4.2.6.8 and 6.1.1.4'
N N 0.0311 0.0180 'International Tables Vol C Tables 4.2.6.8 and 6.1.1.4'
F F 0.0727 0.0534 'International Tables Vol C Tables 4.2.6.8 and 6.1.1.4'

loop_
_geom_angle_atom_site_label_1
_geom_angle_atom_site_label_2
_geom_angle_atom_site_label_3
_geom_angle_site_symmetry_1
_geom_angle_site_symmetry_3
_geom_angle
_geom_angle_publ_flag
C2A B1A C3A . . 105.9(3) ?
C2A B1A C31A . . 125.9(3) ?
C3A B1A C31A . . 128.2(3) ?
C1A N1A C21A . . 125.4(2) ?
C1A N1A C3A . . 110.5(2) ?
C21A N1A C3A . . 121.5(2) ?
N1A C1A C2A . . 113.6(2) ?
N1A C1A C11A . . 120.7(2) ?
C2A C1A C11A . . 125.7(3) ?
C1A C2A B1A . . 107.5(3) ?
C1A C2A H2A . . 126.2 ?
B1A C2A H2A . . 126.2 ?
N1A C3A B1A . . 102.5(2) ?
N1A C3A H3A1 . . 111.3 ?
B1A C3A H3A1 . . 111.3 ?
N1A C3A H3A2 . . 111.3 ?
B1A C3A H3A2 . . 111.3 ?
H3A1 C3A H3A2 . . 109.2 ?
C16A C11A C12A . . 118.7(3) ?
C16A C11A C1A . . 122.4(3) ?
C12A C11A C1A . . 118.8(3) ?
C13A C12A C11A . . 120.4(3) ?
C13A C12A H12A . . 119.8 ?
C11A C12A H12A . . 119.8 ?
C14A C13A C12A . . 120.4(3) ?
C14A C13A H13A . . 119.8 ?
C12A C13A H13A . . 119.8 ?
C13A C14A C15A . . 119.6(3) ?
C13A C14A H14A . . 120.2 ?
C15A C14A H14A . . 120.2 ?
C16A C15A C14A . . 120.2(3) ?
C16A C15A H15A . . 119.9 ?
C14A C15A H15A . . 119.9 ?
C15A C16A C11A . . 120.7(3) ?
C15A C16A H16A . . 119.7 ?
C11A C16A H16A . . 119.7 ?
C22A C21A C26A . . 122.3(3) ?
C22A C21A N1A . . 119.3(2) ?
C26A C21A N1A . . 118.3(3) ?
C21A C22A C23A . . 118.4(2) ?
C21A C22A C27A . . 121.5(3) ?
C23A C22A C27A . . 120.1(3) ?
C22A C23A C24A . . 120.2(3) ?
C22A C23A H23A . . 119.9 ?
C24A C23A H23A . . 119.9 ?
C25A C24A C23A . . 120.6(3) ?
C25A C24A H24A . . 119.7 ?
C23A C24A H24A . . 119.7 ?
C24A C25A C26A . . 120.9(3) ?
C24A C25A H25A . . 119.6 ?
C26A C25A H25A . . 119.6 ?
C25A C26A C21A . . 117.5(3) ?
C25A C26A C28A . . 120.4(3) ?
C21A C26A C28A . . 122.1(3) ?
C22A C27A H27A . . 109.5 ?
C22A C27A H27B . . 109.5 ?
H27A C27A H27B . . 109.5 ?
C22A C27A H27C . . 109.5 ?
H27A C27A H27C . . 109.5 ?
H27B C27A H27C . . 109.5 ?
C26A C28A H28A . . 109.5 ?
C26A C28A H28B . . 109.5 ?
H28A C28A H28B . . 109.5 ?
C26A C28A H28C . . 109.5 ?
H28A C28A H28C . . 109.5 ?
H28B C28A H28C . . 109.5 ?
C32A C31A C36A . . 115.0(3) ?
C32A C31A B1A . . 121.7(3) ?
C36A C31A B1A . . 123.1(3) ?
C33A C32A C31A . . 123.3(3) ?
C33A C32A C37A . . 115.9(3) ?
C31A C32A C37A . . 120.7(3) ?
C34A C33A C32A . . 119.2(3) ?
C34A C33A H33A . . 120.4 ?
C32A C33A H33A . . 120.4 ?
C33A C34A C35A . . 119.9(3) ?
C33A C34A C38A . . 120.7(3) ?
C35A C34A C38A . . 119.3(3) ?
C34A C35A C36A . . 120.2(3) ?
C34A C35A H35A . . 119.9 ?
C36A C35A H35A . . 119.9 ?
C35A C36A C31A . . 122.1(3) ?
C35A C36A C39A . . 117.9(3) ?
C31A C36A C39A . . 120.0(3) ?
F1A C37A F2A . . 106.4(2) ?
F1A C37A F3A . . 105.8(3) ?
F2A C37A F3A . . 106.7(3) ?
F1A C37A C32A . . 113.6(2) ?
F2A C37A C32A . . 112.1(3) ?
F3A C37A C32A . . 111.8(3) ?
F4A C38A F6A . . 111.4(8) ?
F5C C38A F6C . . 111.4(13) ?
F4A C38A F5A . . 104.4(5) ?
F6A C38A F5A . . 104.0(7) ?
F5C C38A F4C . . 105.6(7) ?
F6C C38A F4C . . 99.1(10) ?
F5C C38A C34A . . 118.4(6) ?
F4A C38A C34A . . 113.5(4) ?
F6A C38A C34A . . 113.0(10) ?
F6C C38A C34A . . 112.9(14) ?
F5A C38A C34A . . 109.7(4) ?
F4C C38A C34A . . 107.0(5) ?
F8C C39A F9C . . 112.6(15) ?
F7A C39A F9A . . 107.6(4) ?
F7A C39A F8A . . 106.0(3) ?
F9A C39A F8A . . 105.1(4) ?
F8C C39A F7C . . 103.6(12) ?
F9C C39A F7C . . 103.1(16) ?
F8C C39A C36A . . 113.9(9) ?
F9C C39A C36A . . 118.4(14) ?
F7A C39A C36A . . 114.3(3) ?
F9A C39A C36A . . 113.1(4) ?
F8A C39A C36A . . 110.1(3) ?
F7C C39A C36A . . 102.7(11) ?
C2B B1B C31B . . 131.1(3) ?
C2B B1B C3B . . 104.3(3) ?
C31B B1B C3B . . 124.5(3) ?
C1B N1B C21B . . 128.6(2) ?
C1B N1B C3B . . 109.6(2) ?
C21B N1B C3B . . 118.7(2) ?
N1B C1B C2B . . 114.0(2) ?
N1B C1B C11B . . 121.1(3) ?
C2B C1B C11B . . 124.9(3) ?
C1B C2B B1B . . 108.2(3) ?
C1B C2B H2B . . 125.9 ?
B1B C2B H2B . . 125.9 ?
N1B C3B B1B . . 103.7(2) ?
N1B C3B H3B1 . . 111.0 ?
B1B C3B H3B1 . . 111.0 ?
N1B C3B H3B2 . . 111.0 ?
B1B C3B H3B2 . . 111.0 ?
H3B1 C3B H3B2 . . 109.0 ?
C16B C11B C12B . . 119.2(3) ?
C16B C11B C1B . . 122.6(3) ?
C12B C11B C1B . . 118.2(3) ?
C13B C12B C11B . . 120.3(3) ?
C13B C12B H12B . . 119.8 ?
C11B C12B H12B . . 119.8 ?
C14B C13B C12B . . 120.2(3) ?
C14B C13B H13B . . 119.9 ?
C12B C13B H13B . . 119.9 ?
C15B C14B C13B . . 119.5(3) ?
C15B C14B H14B . . 120.2 ?
C13B C14B H14B . . 120.2 ?
C14B C15B C16B . . 120.5(3) ?
C14B C15B H15B . . 119.7 ?
C16B C15B H15B . . 119.7 ?
C15B C16B C11B . . 120.2(3) ?
C15B C16B H16B . . 119.9 ?
C11B C16B H16B . . 119.9 ?
C26B C21B C22B . . 122.4(3) ?
C26B C21B N1B . . 118.7(3) ?
C22B C21B N1B . . 118.7(3) ?
C23B C22B C21B . . 117.1(3) ?
C23B C22B C27B . . 121.4(3) ?
C21B C22B C27B . . 121.6(3) ?
C24B C23B C22B . . 121.5(3) ?
C24B C23B H23B . . 119.3 ?
C22B C23B H23B . . 119.3 ?
C23B C24B C25B . . 120.1(3) ?
C23B C24B H24B . . 120.0 ?
C25B C24B H24B . . 120.0 ?
C24B C25B C26B . . 120.5(3) ?
C24B C25B H25B . . 119.7 ?
C26B C25B H25B . . 119.7 ?
C21B C26B C25B . . 118.5(3) ?
C21B C26B C28B . . 122.0(3) ?
C25B C26B C28B . . 119.5(3) ?
C22B C27B H27D . . 109.5 ?
C22B C27B H27E . . 109.5 ?
H27D C27B H27E . . 109.5 ?
C22B C27B H27F . . 109.5 ?
H27D C27B H27F . . 109.5 ?
H27E C27B H27F . . 109.5 ?
C26B C28B H28D . . 109.5 ?
C26B C28B H28E . . 109.5 ?
H28D C28B H28E . . 109.5 ?
C26B C28B H28F . . 109.5 ?
H28D C28B H28F . . 109.5 ?
H28E C28B H28F . . 109.5 ?
C36B C31B C32B . . 114.8(3) ?
C36B C31B B1B . . 124.0(3) ?
C32B C31B B1B . . 121.1(3) ?
C33B C32B C31B . . 122.6(3) ?
C33B C32B C37B . . 118.8(2) ?
C31B C32B C37B . . 118.7(3) ?
C34B C33B C32B . . 119.9(3) ?
C34B C33B H33B . . 120.1 ?
C32B C33B H33B . . 120.1 ?
C35B C34B C33B . . 119.5(3) ?
C35B C34B C38B . . 119.8(3) ?
C33B C34B C38B . . 120.7(3) ?
C34B C35B C36B . . 120.1(3) ?
C34B C35B H35B . . 119.9 ?
C36B C35B H35B . . 119.9 ?
C35B C36B C31B . . 123.1(3) ?
C35B C36B C39B . . 116.5(3) ?
C31B C36B C39B . . 120.4(3) ?
F3B C37B F2B . . 106.5(2) ?
F3B C37B F1B . . 105.8(2) ?
F2B C37B F1B . . 106.3(2) ?
F3B C37B C32B . . 112.8(2) ?
F2B C37B C32B . . 112.3(2) ?
F1B C37B C32B . . 112.7(2) ?
F4B C38B F6B . . 107.5(3) ?
F4B C38B F5B . . 106.2(2) ?
F6B C38B F5B . . 104.6(3) ?
F4B C38B C34B . . 113.8(3) ?
F6B C38B C34B . . 112.0(2) ?
F5B C38B C34B . . 112.1(3) ?
F9B C39B F7B . . 111.6(4) ?
F8D C39B F9D . . 110.3(8) ?
F9B C39B F8B . . 104.1(4) ?
F7B C39B F8B . . 100.5(3) ?
F8D C39B F7D . . 107.0(7) ?
F9D C39B F7D . . 98.4(6) ?
F8D C39B C36B . . 118.5(5) ?
F9B C39B C36B . . 117.0(3) ?
F7B C39B C36B . . 112.2(3) ?
F9D C39B C36B . . 111.1(5) ?
F8B C39B C36B . . 109.9(3) ?
F7D C39B C36B . . 109.4(4) ?
C42 C41 C43 . 2_566 119.5(4) ?
C42 C41 H41 . . 120.3 ?
C43 C41 H41 2_566 . 120.3 ?
C43 C42 C41 . . 120.7(4) ?
C43 C42 H42 . . 119.7 ?
C41 C42 H42 . . 119.7 ?
C42 C43 C41 . 2_566 119.9(4) ?
C42 C43 H43 . . 120.1 ?
C41 C43 H43 2_566 . 120.1 ?

loop_
_geom_bond_atom_site_label_1
_geom_bond_atom_site_label_2
_geom_bond_site_symmetry_2
_geom_bond_distance
_geom_bond_publ_flag
B1A C2A . 1.477(5) ?
B1A C3A . 1.575(5) ?
B1A C31A . 1.590(4) ?
N1A C1A . 1.365(4) ?
N1A C21A . 1.440(4) ?
N1A C3A . 1.474(4) ?
C1A C2A . 1.384(4) ?
C1A C11A . 1.483(4) ?
C2A H2A . 0.95 ?
C3A H3A1 . 0.99 ?
C3A H3A2 . 0.99 ?
C11A C16A . 1.392(4) ?
C11A C12A . 1.398(4) ?
C12A C13A . 1.383(4) ?
C12A H12A . 0.95 ?
C13A C14A . 1.378(4) ?
C13A H13A . 0.95 ?
C14A C15A . 1.394(4) ?
C14A H14A . 0.95 ?
C15A C16A . 1.376(4) ?
C15A H15A . 0.95 ?
C16A H16A . 0.95 ?
C21A C22A . 1.387(4) ?
C21A C26A . 1.405(4) ?
C22A C23A . 1.392(4) ?
C22A C27A . 1.508(4) ?
C23A C24A . 1.392(4) ?
C23A H23A . 0.95 ?
C24A C25A . 1.375(4) ?
C24A H24A . 0.95 ?
C25A C26A . 1.395(4) ?
C25A H25A . 0.95 ?
C26A C28A . 1.507(4) ?
C27A H27A . 0.98 ?
C27A H27B . 0.98 ?
C27A H27C . 0.98 ?
C28A H28A . 0.98 ?
C28A H28B . 0.98 ?
C28A H28C . 0.98 ?
C31A C32A . 1.405(4) ?
C31A C36A . 1.416(4) ?
C32A C33A . 1.394(4) ?
C32A C37A . 1.506(4) ?
C33A C34A . 1.379(5) ?
C33A H33A . 0.95 ?
C34A C35A . 1.385(5) ?
C34A C38A . 1.492(5) ?
C35A C36A . 1.389(5) ?
C35A H35A . 0.95 ?
C36A C39A . 1.503(5) ?
C37A F1A . 1.333(4) ?
C37A F2A . 1.340(4) ?
C37A F3A . 1.341(4) ?
C38A F5C . 1.268(9) ?
C38A F4A . 1.292(7) ?
C38A F6A . 1.312(9) ?
C38A F6C . 1.337(11) ?
C38A F5A . 1.404(7) ?
C38A F4C . 1.436(9) ?
C39A F8C . 1.298(12) ?
C39A F9C . 1.314(14) ?
C39A F7A . 1.319(5) ?
C39A F9A . 1.326(5) ?
C39A F8A . 1.366(5) ?
C39A F7C . 1.379(13) ?
B1B C2B . 1.491(5) ?
B1B C31B . 1.577(4) ?
B1B C3B . 1.584(5) ?
N1B C1B . 1.368(4) ?
N1B C21B . 1.440(4) ?
N1B C3B . 1.475(4) ?
C1B C2B . 1.379(4) ?
C1B C11B . 1.484(4) ?
C2B H2B . 0.95 ?
C3B H3B1 . 0.99 ?
C3B H3B2 . 0.99 ?
C11B C16B . 1.392(4) ?
C11B C12B . 1.395(4) ?
C12B C13B . 1.389(4) ?
C12B H12B . 0.95 ?
C13B C14B . 1.388(5) ?
C13B H13B . 0.95 ?
C14B C15B . 1.384(5) ?
C14B H14B . 0.95 ?
C15B C16B . 1.389(4) ?
C15B H15B . 0.95 ?
C16B H16B . 0.95 ?
C21B C26B . 1.390(4) ?
C21B C22B . 1.401(4) ?
C22B C23B . 1.399(5) ?
C22B C27B . 1.496(5) ?
C23B C24B . 1.383(5) ?
C23B H23B . 0.95 ?
C24B C25B . 1.383(5) ?
C24B H24B . 0.95 ?
C25B C26B . 1.394(4) ?
C25B H25B . 0.95 ?
C26B C28B . 1.507(4) ?
C27B H27D . 0.98 ?
C27B H27E . 0.98 ?
C27B H27F . 0.98 ?
C28B H28D . 0.98 ?
C28B H28E . 0.98 ?
C28B H28F . 0.98 ?
C31B C36B . 1.408(4) ?
C31B C32B . 1.417(4) ?
C32B C33B . 1.390(4) ?
C32B C37B . 1.498(4) ?
C33B C34B . 1.388(4) ?
C33B H33B . 0.95 ?
C34B C35B . 1.381(4) ?
C34B C38B . 1.495(4) ?
C35B C36B . 1.382(4) ?
C35B H35B . 0.95 ?
C36B C39B . 1.504(4) ?
C37B F3B . 1.343(3) ?
C37B F2B . 1.347(4) ?
C37B F1B . 1.348(3) ?
C38B F4B . 1.329(4) ?
C38B F6B . 1.345(4) ?
C38B F5B . 1.346(4) ?
C39B F8D . 1.247(8) ?
C39B F9B . 1.282(5) ?
C39B F7B . 1.320(4) ?
C39B F9D . 1.327(9) ?
C39B F8B . 1.382(5) ?
C39B F7D . 1.390(7) ?
C41 C42 . 1.387(5) ?
C41 C43 2_566 1.401(5) ?
C41 H41 . 0.95 ?
C42 C43 . 1.373(6) ?
C42 H42 . 0.95 ?
C43 C41 2_566 1.401(5) ?
C43 H43 . 0.95 ?

loop_
_geom_torsion_atom_site_label_1
_geom_torsion_atom_site_label_2
_geom_torsion_atom_site_label_3
_geom_torsion_atom_site_label_4
_geom_torsion_site_symmetry_1
_geom_torsion_site_symmetry_2
_geom_torsion_site_symmetry_3
_geom_torsion_site_symmetry_4
_geom_torsion
_geom_torsion_publ_flag
C21A N1A C1A C2A . . . . 163.5(3) ?
C3A N1A C1A C2A . . . . 1.8(3) ?
C21A N1A C1A C11A . . . . -18.3(4) ?
C3A N1A C1A C11A . . . . -179.9(2) ?
N1A C1A C2A B1A . . . . -0.3(3) ?
C11A C1A C2A B1A . . . . -178.5(3) ?
C3A B1A C2A C1A . . . . -1.1(3) ?
C31A B1A C2A C1A . . . . 177.4(3) ?
C1A N1A C3A B1A . . . . -2.3(3) ?
C21A N1A C3A B1A . . . . -164.8(2) ?
C2A B1A C3A N1A . . . . 2.1(3) ?
C31A B1A C3A N1A . . . . -176.5(3) ?
N1A C1A C11A C16A . . . . -38.0(4) ?
C2A C1A C11A C16A . . . . 140.1(3) ?
N1A C1A C11A C12A . . . . 145.1(3) ?
C2A C1A C11A C12A . . . . -36.9(4) ?
C16A C11A C12A C13A . . . . -0.1(4) ?
C1A C11A C12A C13A . . . . 177.0(2) ?
C11A C12A C13A C14A . . . . -0.1(4) ?
C12A C13A C14A C15A . . . . -0.2(4) ?
C13A C14A C15A C16A . . . . 0.6(4) ?
C14A C15A C16A C11A . . . . -0.8(4) ?
C12A C11A C16A C15A . . . . 0.6(4) ?
C1A C11A C16A C15A . . . . -176.4(2) ?
C1A N1A C21A C22A . . . . 114.0(3) ?
C3A N1A C21A C22A . . . . -86.2(3) ?
C1A N1A C21A C26A . . . . -66.0(4) ?
C3A N1A C21A C26A . . . . 93.8(3) ?
C26A C21A C22A C23A . . . . 2.7(4) ?
N1A C21A C22A C23A . . . . -177.4(2) ?
C26A C21A C22A C27A . . . . -178.5(3) ?
N1A C21A C22A C27A . . . . 1.4(4) ?
C21A C22A C23A C24A . . . . 0.0(4) ?
C27A C22A C23A C24A . . . . -178.8(3) ?
C22A C23A C24A C25A . . . . -2.2(4) ?
C23A C24A C25A C26A . . . . 1.9(4) ?
C24A C25A C26A C21A . . . . 0.6(4) ?
C24A C25A C26A C28A . . . . -178.9(3) ?
C22A C21A C26A C25A . . . . -3.0(4) ?
N1A C21A C26A C25A . . . . 177.1(2) ?
C22A C21A C26A C28A . . . . 176.6(3) ?
N1A C21A C26A C28A . . . . -3.4(4) ?
C2A B1A C31A C32A . . . . -74.2(4) ?
C3A B1A C31A C32A . . . . 104.0(4) ?
C2A B1A C31A C36A . . . . 99.9(4) ?
C3A B1A C31A C36A . . . . -81.9(4) ?
C36A C31A C32A C33A . . . . -4.7(4) ?
B1A C31A C32A C33A . . . . 169.9(3) ?
C36A C31A C32A C37A . . . . 178.7(3) ?
B1A C31A C32A C37A . . . . -6.7(4) ?
C31A C32A C33A C34A . . . . 1.6(5) ?
C37A C32A C33A C34A . . . . 178.4(3) ?
C32A C33A C34A C35A . . . . 2.4(5) ?
C32A C33A C34A C38A . . . . -174.6(3) ?
C33A C34A C35A C36A . . . . -3.0(5) ?
C38A C34A C35A C36A . . . . 174.0(3) ?
C34A C35A C36A C31A . . . . -0.3(5) ?
C34A C35A C36A C39A . . . . 179.6(3) ?
C32A C31A C36A C35A . . . . 4.0(5) ?
B1A C31A C36A C35A . . . . -170.4(3) ?
C32A C31A C36A C39A . . . . -175.9(3) ?
B1A C31A C36A C39A . . . . 9.6(5) ?
C33A C32A C37A F1A . . . . 154.6(3) ?
C31A C32A C37A F1A . . . . -28.6(4) ?
C33A C32A C37A F2A . . . . -84.9(3) ?
C31A C32A C37A F2A . . . . 92.0(3) ?
C33A C32A C37A F3A . . . . 34.9(4) ?
C31A C32A C37A F3A . . . . -148.2(3) ?
C33A C34A C38A F5C . . . . 3.2(13) ?
C35A C34A C38A F5C . . . . -173.7(13) ?
C33A C34A C38A F4A . . . . 88.0(8) ?
C35A C34A C38A F4A . . . . -89.0(8) ?
C33A C34A C38A F6A . . . . -144.0(7) ?
C35A C34A C38A F6A . . . . 39.1(8) ?
C33A C34A C38A F6C . . . . -129.6(11) ?
C35A C34A C38A F6C . . . . 53.4(11) ?
C33A C34A C38A F5A . . . . -28.4(7) ?
C35A C34A C38A F5A . . . . 154.6(6) ?
C33A C34A C38A F4C . . . . 122.3(11) ?
C35A C34A C38A F4C . . . . -54.6(11) ?
C35A C36A C39A F8C . . . . -68.(2) ?
C31A C36A C39A F8C . . . . 112.0(19) ?
C35A C36A C39A F9C . . . . 156.2(15) ?
C31A C36A C39A F9C . . . . -23.9(16) ?
C35A C36A C39A F7A . . . . 11.6(6) ?
C31A C36A C39A F7A . . . . -168.5(5) ?
C35A C36A C39A F9A . . . . 135.2(4) ?
C31A C36A C39A F9A . . . . -44.9(5) ?
C35A C36A C39A F8A . . . . -107.6(4) ?
C31A C36A C39A F8A . . . . 72.4(5) ?
C35A C36A C39A F7C . . . . 43.4(16) ?
C31A C36A C39A F7C . . . . -136.6(16) ?
C21B N1B C1B C2B . . . . -162.9(3) ?
C3B N1B C1B C2B . . . . -3.3(3) ?
C21B N1B C1B C11B . . . . 18.4(4) ?
C3B N1B C1B C11B . . . . 178.0(2) ?
N1B C1B C2B B1B . . . . 1.3(3) ?
C11B C1B C2B B1B . . . . 179.9(3) ?
C31B B1B C2B C1B . . . . -175.3(3) ?
C3B B1B C2B C1B . . . . 1.1(3) ?
C1B N1B C3B B1B . . . . 3.7(3) ?
C21B N1B C3B B1B . . . . 165.6(3) ?
C2B B1B C3B N1B . . . . -2.9(3) ?
C31B B1B C3B N1B . . . . 173.9(3) ?
N1B C1B C11B C16B . . . . 36.3(4) ?
C2B C1B C11B C16B . . . . -142.2(3) ?
N1B C1B C11B C12B . . . . -146.4(3) ?
C2B C1B C11B C12B . . . . 35.1(4) ?
C16B C11B C12B C13B . . . . -0.8(4) ?
C1B C11B C12B C13B . . . . -178.2(3) ?
C11B C12B C13B C14B . . . . 1.4(5) ?
C12B C13B C14B C15B . . . . -0.8(5) ?
C13B C14B C15B C16B . . . . -0.5(5) ?
C14B C15B C16B C11B . . . . 1.1(5) ?
C12B C11B C16B C15B . . . . -0.5(4) ?
C1B C11B C16B C15B . . . . 176.8(3) ?
C1B N1B C21B C26B . . . . -117.9(3) ?
C3B N1B C21B C26B . . . . 84.1(3) ?
C1B N1B C21B C22B . . . . 67.4(4) ?
C3B N1B C21B C22B . . . . -90.6(3) ?
C26B C21B C22B C23B . . . . -0.4(4) ?
N1B C21B C22B C23B . . . . 174.0(3) ?
C26B C21B C22B C27B . . . . -179.5(3) ?
N1B C21B C22B C27B . . . . -5.0(4) ?
C21B C22B C23B C24B . . . . 0.2(5) ?
C27B C22B C23B C24B . . . . 179.2(3) ?
C22B C23B C24B C25B . . . . 0.2(5) ?
C23B C24B C25B C26B . . . . -0.4(5) ?
C22B C21B C26B C25B . . . . 0.2(4) ?
N1B C21B C26B C25B . . . . -174.3(3) ?
C22B C21B C26B C28B . . . . -179.4(3) ?
N1B C21B C26B C28B . . . . 6.1(4) ?
C24B C25B C26B C21B . . . . 0.2(5) ?
C24B C25B C26B C28B . . . . 179.9(3) ?
C2B B1B C31B C36B . . . . -100.9(4) ?
C3B B1B C31B C36B . . . . 83.3(4) ?
C2B B1B C31B C32B . . . . 82.0(4) ?
C3B B1B C31B C32B . . . . -93.8(4) ?
C36B C31B C32B C33B . . . . -2.6(4) ?
B1B C31B C32B C33B . . . . 174.7(3) ?
C36B C31B C32B C37B . . . . 177.5(3) ?
B1B C31B C32B C37B . . . . -5.2(4) ?
C31B C32B C33B C34B . . . . 0.6(4) ?
C37B C32B C33B C34B . . . . -179.5(3) ?
C32B C33B C34B C35B . . . . 1.5(4) ?
C32B C33B C34B C38B . . . . -179.7(3) ?
C33B C34B C35B C36B . . . . -1.3(4) ?
C38B C34B C35B C36B . . . . 179.9(3) ?
C34B C35B C36B C31B . . . . -0.9(5) ?
C34B C35B C36B C39B . . . . 177.7(3) ?
C32B C31B C36B C35B . . . . 2.8(4) ?
B1B C31B C36B C35B . . . . -174.5(3) ?
C32B C31B C36B C39B . . . . -175.7(3) ?
B1B C31B C36B C39B . . . . 7.0(4) ?
C33B C32B C37B F3B . . . . -13.2(4) ?
C31B C32B C37B F3B . . . . 166.7(2) ?
C33B C32B C37B F2B . . . . 107.2(3) ?
C31B C32B C37B F2B . . . . -72.9(3) ?
C33B C32B C37B F1B . . . . -132.8(3) ?
C31B C32B C37B F1B . . . . 47.1(4) ?
C35B C34B C38B F4B . . . . -160.3(3) ?
C33B C34B C38B F4B . . . . 21.0(4) ?
C35B C34B C38B F6B . . . . -38.0(4) ?
C33B C34B C38B F6B . . . . 143.2(3) ?
C35B C34B C38B F5B . . . . 79.2(3) ?
C33B C34B C38B F5B . . . . -99.6(3) ?
C35B C36B C39B F8D . . . . 1.8(11) ?
C31B C36B C39B F8D . . . . -179.6(10) ?
C35B C36B C39B F9B . . . . 166.7(5) ?
C31B C36B C39B F9B . . . . -14.7(6) ?
C35B C36B C39B F7B . . . . -62.5(5) ?
C31B C36B C39B F7B . . . . 116.1(4) ?
C35B C36B C39B F9D . . . . 131.0(6) ?
C31B C36B C39B F9D . . . . -50.3(7) ?
C35B C36B C39B F8B . . . . 48.3(4) ?
C31B C36B C39B F8B . . . . -133.0(3) ?
C35B C36B C39B F7D . . . . -121.3(6) ?
C31B C36B C39B F7D . . . . 57.3(6) ?
C43 C41 C42 C43 2_566 . . . -0.1(6) ?
C41 C42 C43 C41 . . . 2_566 0.1(6) ?
